data_7157313
loop_
_publ_author_name
'Liao, Chunshu'
'Li, Jianrong'
'Chen, Xiaoqiong'
'Lu, Jingjun'
'Liu, Qiang'
'Chen, Lu'
'Huang, Yubing'
'Li, Yibiao'

_publ_section_title
;
 Selective synthesis of pyridyl pyridones and oxydipyridines by
 transition-metal-free hydroxylation and arylation of 2-fluoropyridine
 derivatives.
;
_journal_issue 6
_journal_name_full 'Organic &amp; biomolecular chemistry'
_journal_page_first 1185
_journal_page_last 1193
_journal_paper_doi 10.1039/c9ob02661d
_journal_volume 18
_journal_year 2020
_chemical_formula_moiety 'C12 H4 F8 N2 O'
_chemical_formula_sum 'C12 H4 F8 N2 O'
_chemical_formula_weight 344.17
_space_group_crystal_system monoclinic
_space_group_IT_number 15
_space_group_name_Hall '-I 2ya'
_space_group_name_H-M_alt 'I 1 2/a 1'
_atom_sites_solution_hydrogens geom
_atom_sites_solution_primary dual
_audit_creation_date 2018-07-12
_audit_creation_method
;
Olex2 1.2
(compiled 2018.05.29 svn.r3508 for OlexSys, GUI svn.r5506)
;
_audit_update_record
;
2019-05-25 deposited with the CCDC.	2020-01-06 downloaded from the CCDC.
;
_cell_angle_alpha 90
_cell_angle_beta 103.220(7)
_cell_angle_gamma 90
_cell_formula_units_Z 8
_cell_length_a 14.0204(10)
_cell_length_b 7.9073(5)
_cell_length_c 22.6326(16)
_cell_measurement_reflns_used 2181
_cell_measurement_temperature 100.00(10)
_cell_measurement_theta_max 28.3370
_cell_measurement_theta_min 2.9700
_cell_volume 2442.6(3)
_computing_cell_refinement 'CrysAlisPro 1.171.38.43f (Rigaku OD, 2015)'
_computing_data_collection 'CrysAlisPro 1.171.38.43f (Rigaku OD, 2015)'
_computing_data_reduction 'CrysAlisPro 1.171.38.43f (Rigaku OD, 2015)'
_computing_molecular_graphics 'Olex2 (Dolomanov et al., 2009)'
_computing_publication_material 'Olex2 (Dolomanov et al., 2009)'
_computing_structure_refinement 'ShelXL (Sheldrick, 2015)'
_computing_structure_solution 'ShelXT (Sheldrick, 2015)'
_diffrn_ambient_environment N~2~
_diffrn_ambient_temperature 100.00(10)
_diffrn_detector 'CCD plate'
_diffrn_detector_area_resol_mean 5.2684
_diffrn_detector_type AtlasS2
_diffrn_measured_fraction_theta_full 0.987
_diffrn_measured_fraction_theta_max 0.987
_diffrn_measurement_details
;
List of Runs (angles in degrees, time in seconds):

  # Type    Start    End  Width  t~exp~   \w     \q     \k     \f   Frames
#--------------------------------------------------------------------------
  1  \w    -52.00  65.00   1.00    4.50    --  -11.59  19.00-180.00  117
  2  \w    -81.00 -31.00   1.00    4.50    --  -11.59 -57.00  30.00   50
;
_diffrn_measurement_device 'four-circle diffractometer'
_diffrn_measurement_device_type 'SuperNova, Dual, Cu at zero, AtlasS2'
_diffrn_measurement_method '\w scans'
_diffrn_orient_matrix_type 'CrysAlisPro convention (1999,Acta A55,543-557)'
_diffrn_orient_matrix_UB_11 -0.0273951000
_diffrn_orient_matrix_UB_12 -0.0469103000
_diffrn_orient_matrix_UB_13 0.0171398000
_diffrn_orient_matrix_UB_21 0.0348456000
_diffrn_orient_matrix_UB_22 0.0204567000
_diffrn_orient_matrix_UB_23 0.0270649000
_diffrn_orient_matrix_UB_31 -0.0271200000
_diffrn_orient_matrix_UB_32 0.0735886000
_diffrn_orient_matrix_UB_33 0.0033920000
_diffrn_radiation_monochromator mirror
_diffrn_radiation_probe x-ray
_diffrn_radiation_type MoK\a
_diffrn_radiation_wavelength 0.71073
_diffrn_reflns_av_R_equivalents 0.0235
_diffrn_reflns_av_unetI/netI 0.0361
_diffrn_reflns_Laue_measured_fraction_full 0.987
_diffrn_reflns_Laue_measured_fraction_max 0.987
_diffrn_reflns_limit_h_max 16
_diffrn_reflns_limit_h_min -14
_diffrn_reflns_limit_k_max 9
_diffrn_reflns_limit_k_min -8
_diffrn_reflns_limit_l_max 23
_diffrn_reflns_limit_l_min -26
_diffrn_reflns_number 4381
_diffrn_reflns_point_group_measured_fraction_full 0.987
_diffrn_reflns_point_group_measured_fraction_max 0.987
_diffrn_reflns_theta_full 24.995
_diffrn_reflns_theta_max 24.995
_diffrn_reflns_theta_min 2.737
_diffrn_source 'micro-focus sealed X-ray tube'
_diffrn_source_type 'SuperNova (Mo) X-ray Source'
_exptl_absorpt_coefficient_mu 0.204
_exptl_absorpt_correction_T_max 1.00000
_exptl_absorpt_correction_T_min 0.61700
_exptl_absorpt_correction_type multi-scan
_exptl_absorpt_process_details
;
CrysAlisPro 1.171.38.43f (Rigaku Oxford Diffraction, 2015)
Empirical absorption correction using spherical harmonics,
 implemented in SCALE3 ABSPACK scaling algorithm.
;
_exptl_crystal_colour colourless
_exptl_crystal_colour_primary colourless
_exptl_crystal_density_diffrn 1.872
_exptl_crystal_description block
_exptl_crystal_F_000 1360
_exptl_crystal_size_max 0.13
_exptl_crystal_size_mid 0.12
_exptl_crystal_size_min 0.11
_refine_diff_density_max 0.251
_refine_diff_density_min -0.214
_refine_diff_density_rms 0.051
_refine_ls_extinction_method none
_refine_ls_goodness_of_fit_ref 1.041
_refine_ls_hydrogen_treatment constr
_refine_ls_matrix_type full
_refine_ls_number_parameters 208
_refine_ls_number_reflns 2121
_refine_ls_number_restraints 0
_refine_ls_restrained_S_all 1.041
_refine_ls_R_factor_all 0.0443
_refine_ls_R_factor_gt 0.0360
_refine_ls_shift/su_max 0.001
_refine_ls_shift/su_mean 0.000
_refine_ls_structure_factor_coef Fsqd
_refine_ls_weighting_details 'w=1/[\s^2^(Fo^2^)+(0.0448P)^2^+0.8038P] where P=(Fo^2^+2Fc^2^)/3'
_refine_ls_weighting_scheme calc
_refine_ls_wR_factor_gt 0.0855
_refine_ls_wR_factor_ref 0.0912
_reflns_Friedel_coverage 0.000
_reflns_number_gt 1791
_reflns_number_total 2121
_reflns_threshold_expression 'I > 2\s(I)'
_cod_data_source_file c9ob02661d2.cif
_cod_data_source_block 47p
_cod_depositor_comments 'Adding full bibliography for 7157313--7157314.cif.'
_cod_database_code 7157313
_shelx_shelxl_version_number 2018/3
_shelx_space_group_comment
;
The symmetry employed for this shelxl refinement is uniquely defined
by the following loop, which should always be used as a source of
symmetry information in preference to the above space-group names.
They are only intended as comments.
;
_reflns_odcompleteness_completeness 98.70
_reflns_odcompleteness_iscentric 1
_reflns_odcompleteness_theta 26.32
_olex2_refinement_description
;
1. Fixed Uiso
 At 1.2 times of:
  All C(H) groups
2.a Aromatic/amide H refined with riding coordinates:
 C10(H10), C4(H4), C2(H2), C8(H8)
;
_olex2_submission_special_instructions 'No special instructions were received'
_oxdiff_exptl_absorpt_empirical_details
;
Empirical correction (ABSPACK) includes:
- Absorption correction using spherical harmonics
- Frame scaling
- Detector area scaling
;
_oxdiff_exptl_absorpt_empirical_full_max 1.621
_oxdiff_exptl_absorpt_empirical_full_min 0.521

loop_
_space_group_symop_operation_xyz
'x, y, z'
'-x+1/2, y, -z'
'x+1/2, y+1/2, z+1/2'
'-x+1, y+1/2, -z+1/2'
'-x, -y, -z'
'x-1/2, -y, z'
'-x+1/2, -y+1/2, -z+1/2'
'x, -y+1/2, z+1/2'

loop_
_atom_site_label
_atom_site_type_symbol
_atom_site_fract_x
_atom_site_fract_y
_atom_site_fract_z
_atom_site_U_iso_or_equiv
_atom_site_adp_type
_atom_site_occupancy
_atom_site_site_symmetry_order
_atom_site_calc_flag
_atom_site_refinement_flags_posn
F4 F 0.56840(7) 0.36367(13) 0.83604(5) 0.0231(3) Uani 1 1 d .
F6 F 0.30177(8) 0.37205(15) 0.56536(5) 0.0316(3) Uani 1 1 d .
F5 F 0.70082(8) 0.63022(15) 0.67661(5) 0.0314(3) Uani 1 1 d .
F7 F 0.38500(8) 0.53025(15) 0.51820(5) 0.0312(3) Uani 1 1 d .
F3 F 0.26526(8) 0.74049(16) 0.92208(5) 0.0339(3) Uani 1 1 d .
F1 F 0.37861(8) 0.59456(17) 0.97953(5) 0.0364(3) Uani 1 1 d .
F8 F 0.42668(9) 0.27220(16) 0.53643(5) 0.0387(3) Uani 1 1 d .
F2 F 0.24787(9) 0.47354(17) 0.92912(6) 0.0419(4) Uani 1 1 d .
O1 O 0.62605(9) 0.63718(17) 0.77723(6) 0.0234(3) Uani 1 1 d .
N2 N 0.48319(10) 0.51472(19) 0.72456(6) 0.0162(3) Uani 1 1 d .
N1 N 0.35777(10) 0.6137(2) 0.76912(7) 0.0184(4) Uani 1 1 d .
C1 C 0.48728(12) 0.4575(2) 0.83184(8) 0.0172(4) Uani 1 1 d .
C9 C 0.45703(13) 0.4609(2) 0.61914(8) 0.0182(4) Uani 1 1 d .
C6 C 0.57862(13) 0.5784(2) 0.72965(8) 0.0181(4) Uani 1 1 d .
C10 C 0.42364(13) 0.4626(2) 0.67042(8) 0.0173(4) Uani 1 1 d .
H10 H 0.359807 0.428243 0.669292 0.021 Uiso 1 1 calc R
C3 C 0.36110(13) 0.5673(2) 0.87390(8) 0.0177(4) Uani 1 1 d .
C5 C 0.44158(12) 0.5290(2) 0.77664(8) 0.0166(4) Uani 1 1 d .
C4 C 0.31722(13) 0.6301(2) 0.81672(8) 0.0185(4) Uani 1 1 d .
H4 H 0.257370 0.685502 0.811468 0.022 Uiso 1 1 calc R
C2 C 0.44808(13) 0.4780(2) 0.88168(8) 0.0195(4) Uani 1 1 d .
H2 H 0.478776 0.433566 0.919272 0.023 Uiso 1 1 calc R
C8 C 0.55433(14) 0.5156(2) 0.62026(8) 0.0220(4) Uani 1 1 d .
H8 H 0.578502 0.513884 0.585271 0.026 Uiso 1 1 calc R
C7 C 0.61010(13) 0.5696(2) 0.67327(9) 0.0209(4) Uani 1 1 d .
C11 C 0.39227(14) 0.4088(3) 0.56037(8) 0.0230(5) Uani 1 1 d .
C12 C 0.31295(14) 0.5938(3) 0.92612(8) 0.0235(5) Uani 1 1 d .

loop_
_atom_site_aniso_label
_atom_site_aniso_U_11
_atom_site_aniso_U_22
_atom_site_aniso_U_33
_atom_site_aniso_U_23
_atom_site_aniso_U_13
_atom_site_aniso_U_12
F4 0.0207(6) 0.0247(6) 0.0225(6) 0.0004(5) 0.0022(4) 0.0077(5)
F6 0.0282(6) 0.0458(8) 0.0195(6) -0.0011(5) 0.0024(5) -0.0114(6)
F5 0.0169(6) 0.0448(8) 0.0351(7) -0.0003(6) 0.0111(5) -0.0040(5)
F7 0.0394(7) 0.0356(7) 0.0175(6) 0.0092(5) 0.0045(5) -0.0013(6)
F3 0.0425(7) 0.0355(8) 0.0276(7) -0.0029(5) 0.0158(5) 0.0107(6)
F1 0.0375(7) 0.0572(9) 0.0137(6) -0.0023(6) 0.0043(5) 0.0053(6)
F8 0.0514(8) 0.0349(8) 0.0263(6) -0.0122(6) 0.0016(5) 0.0114(6)
F2 0.0544(8) 0.0436(8) 0.0372(7) -0.0080(6) 0.0303(6) -0.0212(7)
O1 0.0190(7) 0.0251(8) 0.0254(8) -0.0055(6) 0.0035(6) -0.0029(6)
N2 0.0169(7) 0.0171(8) 0.0148(8) 0.0007(7) 0.0038(6) -0.0009(7)
N1 0.0178(8) 0.0213(9) 0.0165(8) 0.0007(7) 0.0044(6) 0.0004(7)
C1 0.0183(9) 0.0138(10) 0.0182(9) -0.0012(8) 0.0017(7) 0.0020(8)
C9 0.0222(9) 0.0157(10) 0.0171(10) 0.0010(8) 0.0056(7) 0.0026(8)
C6 0.0176(9) 0.0137(10) 0.0229(10) 0.0006(8) 0.0042(8) 0.0025(8)
C10 0.0158(9) 0.0163(10) 0.0187(9) 0.0015(8) 0.0016(7) -0.0001(8)
C3 0.0225(9) 0.0168(10) 0.0142(9) -0.0020(8) 0.0049(7) -0.0055(8)
C5 0.0179(9) 0.0165(10) 0.0157(9) -0.0014(8) 0.0043(7) -0.0037(8)
C4 0.0165(9) 0.0205(10) 0.0189(9) -0.0008(8) 0.0050(7) -0.0005(8)
C2 0.0229(10) 0.0196(10) 0.0139(9) 0.0000(8) 0.0001(7) -0.0045(9)
C8 0.0250(10) 0.0228(11) 0.0215(10) 0.0002(9) 0.0118(8) 0.0025(9)
C7 0.0154(9) 0.0205(11) 0.0289(11) 0.0017(9) 0.0092(8) 0.0013(8)
C11 0.0282(11) 0.0220(11) 0.0197(10) 0.0018(9) 0.0074(8) 0.0039(9)
C12 0.0269(10) 0.0245(11) 0.0193(10) -0.0011(9) 0.0061(8) -0.0036(10)

loop_
_atom_type_symbol
_atom_type_description
_atom_type_scat_dispersion_real
_atom_type_scat_dispersion_imag
_atom_type_scat_source
C C 0.0033 0.0016 'International Tables Vol C Tables 4.2.6.8 and 6.1.1.4'
H H 0.0000 0.0000 'International Tables Vol C Tables 4.2.6.8 and 6.1.1.4'
F F 0.0171 0.0103 'International Tables Vol C Tables 4.2.6.8 and 6.1.1.4'
N N 0.0061 0.0033 'International Tables Vol C Tables 4.2.6.8 and 6.1.1.4'
O O 0.0106 0.0060 'International Tables Vol C Tables 4.2.6.8 and 6.1.1.4'

loop_
_geom_angle_atom_site_label_1
_geom_angle_atom_site_label_2
_geom_angle_atom_site_label_3
_geom_angle
C6 N2 C5 117.50(14)
C10 N2 C6 123.37(15)
C10 N2 C5 118.46(14)
C5 N1 C4 118.22(15)
F4 C1 C5 119.88(16)
F4 C1 C2 119.92(15)
C2 C1 C5 120.17(17)
C10 C9 C8 120.08(16)
C10 C9 C11 120.80(17)
C8 C9 C11 119.07(16)
O1 C6 N2 121.56(17)
O1 C6 C7 125.66(17)
N2 C6 C7 112.75(15)
C9 C10 N2 120.64(16)
C4 C3 C12 119.93(16)
C2 C3 C4 119.29(17)
C2 C3 C12 120.76(16)
N1 C5 N2 116.63(15)
N1 C5 C1 122.24(17)
C1 C5 N2 121.14(16)
N1 C4 C3 122.48(17)
C1 C2 C3 117.52(16)
C7 C8 C9 118.13(17)
F5 C7 C6 114.16(16)
F5 C7 C8 120.89(17)
C8 C7 C6 124.85(17)
F6 C11 F7 107.32(15)
F6 C11 F8 107.17(16)
F6 C11 C9 112.54(15)
F7 C11 F8 105.30(15)
F7 C11 C9 111.69(16)
F8 C11 C9 112.37(15)
F3 C12 F1 106.74(16)
F3 C12 C3 112.08(16)
F1 C12 C3 111.72(15)
F2 C12 F3 106.65(16)
F2 C12 F1 107.14(16)
F2 C12 C3 112.15(16)

loop_
_geom_bond_atom_site_label_1
_geom_bond_atom_site_label_2
_geom_bond_distance
F4 C1 1.343(2)
F6 C11 1.331(2)
F5 C7 1.345(2)
F7 C11 1.341(2)
F3 C12 1.332(2)
F1 C12 1.342(2)
F8 C11 1.346(2)
F2 C12 1.330(2)
O1 C6 1.221(2)
N2 C6 1.410(2)
N2 C10 1.379(2)
N2 C5 1.434(2)
N1 C5 1.329(2)
N1 C4 1.334(2)
C1 C5 1.387(2)
C1 C2 1.373(3)
C9 C10 1.347(2)
C9 C8 1.426(3)
C9 C11 1.487(3)
C6 C7 1.444(3)
C3 C4 1.391(3)
C3 C2 1.385(3)
C3 C12 1.504(3)
C8 C7 1.343(3)
